data_7029018
loop_
_publ_author_name
'Wang, Lingfang'
'Ro\,sca, Sorin-Claudiu'
'Poirier, Valentin'
'Sinbandhit, Sourisak'
'Dorcet, Vincent'
'Roisnel, Thierry'
'Carpentier, Jean-Fran\,cois'
'Sarazin, Yann'

_publ_section_title
;
 Stable divalent germanium, tin and lead amino(ether)-phenolate monomeric
 complexes: structural features, inclusion heterobimetallic complexes, and
 ROP catalysis.
;
_journal_issue 11
_journal_name_full 'Dalton transactions (Cambridge, England : 2003)'
_journal_page_first 4268
_journal_page_last 4286
_journal_paper_doi 10.1039/c3dt51681d
_journal_volume 43
_journal_year 2014
_chemical_compound_source 'synthesis as described'
_chemical_formula_moiety 'C29 H56 N2 O4 Si2 Sn1'
_chemical_formula_sum 'C29 H56 N2 O4 Si2 Sn'
_chemical_formula_weight 671.63
_chemical_name_systematic
;
 ?
;
_space_group_IT_number 2
_symmetry_cell_setting triclinic
_symmetry_Int_Tables_number 2
_symmetry_space_group_name_Hall '-P 1'
_symmetry_space_group_name_H-M 'P -1'
_atom_sites_solution_hydrogens geom
_atom_sites_solution_primary direct
_atom_sites_solution_secondary difmap
_audit_conform_dict_location ftp://ftp.iucr.org/pub/cif_core.dic
_audit_conform_dict_name cif_core.dic
_audit_conform_dict_version 2.3
_audit_creation_date 2013-05-16T14:15:55-00:00
_audit_creation_method 'WinGX routine CIF_UPDATE'
_cell_angle_alpha 70.5920(10)
_cell_angle_beta 85.7950(10)
_cell_angle_gamma 77.0520(10)
_cell_formula_units_Z 2
_cell_length_a 10.7245(3)
_cell_length_b 13.2277(4)
_cell_length_c 13.3588(4)
_cell_measurement_reflns_used 9757
_cell_measurement_temperature 150(2)
_cell_measurement_theta_max 27.44
_cell_measurement_theta_min 2.53
_cell_measurement_wavelength 0.71073
_cell_volume 1741.95(9)
_computing_cell_refinement 'Bruker APEX2 (Bruker, 2006)'
_computing_data_collection 'Bruker APEX2 (Bruker, 2006)'
_computing_data_reduction 'Bruker APEX2 (Bruker, 2006)'
_computing_molecular_graphics 'Ortep-3 for Windows (Farrugia, 1997)'
_computing_publication_material
;
           WinGX publication routines (Farrugia, 2012),
           CRYSCAL (T. Roisnel, local program)
;
_computing_structure_refinement 'SHELXL-97 (Sheldrick, 1997)'
_computing_structure_solution 'SIR97 (Altomare et al., 1999)'
_diffrn_ambient_temperature 150(2)
_diffrn_detector 'CCD plate'
_diffrn_measured_fraction_theta_full 0.98
_diffrn_measured_fraction_theta_max 0.98
_diffrn_measurement_device_type 'APEXII, Bruker-AXS'
_diffrn_measurement_method 'CCD rotation images, thin slices'
_diffrn_radiation_monochromator graphite
_diffrn_radiation_probe x-ray
_diffrn_radiation_type MoK\a
_diffrn_radiation_wavelength 0.71073
_diffrn_reflns_av_R_equivalents 0.0243
_diffrn_reflns_av_unetI/netI 0.0298
_diffrn_reflns_limit_h_max 13
_diffrn_reflns_limit_h_min -12
_diffrn_reflns_limit_k_max 17
_diffrn_reflns_limit_k_min -17
_diffrn_reflns_limit_l_max 17
_diffrn_reflns_limit_l_min -17
_diffrn_reflns_number 21981
_diffrn_reflns_theta_full 27.46
_diffrn_reflns_theta_max 27.46
_diffrn_reflns_theta_min 2.97
_exptl_absorpt_coefficient_mu 0.834
_exptl_absorpt_correction_T_max 0.890
_exptl_absorpt_correction_T_min 0.759
_exptl_absorpt_correction_type multi-scan
_exptl_absorpt_process_details
;
  [Sheldrick, G.M. (2002). SADABS Bruker AXS Inc., Madison, Wisconsin, USA]
;
_exptl_crystal_colour colourless
_exptl_crystal_density_diffrn 1.28
_exptl_crystal_density_method 'not measured'
_exptl_crystal_description prism
_exptl_crystal_F_000 708
_exptl_crystal_size_max 0.38
_exptl_crystal_size_mid 0.34
_exptl_crystal_size_min 0.14
_refine_diff_density_max 0.338
_refine_diff_density_min -0.272
_refine_diff_density_rms 0.054
_refine_ls_extinction_method none
_refine_ls_goodness_of_fit_ref 1.026
_refine_ls_hydrogen_treatment constr
_refine_ls_matrix_type full
_refine_ls_number_parameters 355
_refine_ls_number_reflns 7802
_refine_ls_number_restraints 0
_refine_ls_restrained_S_all 1.026
_refine_ls_R_factor_all 0.0258
_refine_ls_R_factor_gt 0.0219
_refine_ls_shift/su_max 0.005
_refine_ls_shift/su_mean 0
_refine_ls_structure_factor_coef Fsqd
_refine_ls_weighting_details 'calc w=1/[\s^2^(Fo^2^)+(0.0206P)^2^+0.5906P] where P=(Fo^2^+2Fc^2^)/3'
_refine_ls_weighting_scheme calc
_refine_ls_wR_factor_gt 0.05
_refine_ls_wR_factor_ref 0.0516
_reflns_number_gt 7123
_reflns_number_total 7802
_reflns_threshold_expression >2sigma(I)
_cod_data_source_file c3dt51681d.txt
_cod_data_source_block WLF024
_cod_database_code 7029018

loop_
_symmetry_equiv_pos_as_xyz
'x, y, z'
'-x, -y, -z'

loop_
_atom_site_label
_atom_site_type_symbol
_atom_site_fract_x
_atom_site_fract_y
_atom_site_fract_z
_atom_site_U_iso_or_equiv
_atom_site_adp_type
_atom_site_occupancy
_atom_site_symmetry_multiplicity
_atom_site_calc_flag
_atom_site_refinement_flags
Sn1 Sn 0.113164(10) 0.707465(8) 0.639555(8) 0.01757(4) Uani 1 1 d .
Si1 Si 0.38027(4) 0.64075(4) 0.78693(4) 0.02254(10) Uani 1 1 d .
Si2 Si 0.24838(4) 0.87890(3) 0.69531(3) 0.01981(9) Uani 1 1 d .
O1 O 0.18005(10) 0.53974(9) 0.69730(9) 0.0218(2) Uani 1 1 d .
C2 C 0.09907(15) 0.46970(12) 0.72062(12) 0.0188(3) Uani 1 1 d .
C3 C 0.11674(15) 0.38218(12) 0.67810(12) 0.0195(3) Uani 1 1 d .
C4 C 0.02861(16) 0.31418(12) 0.70732(13) 0.0215(3) Uani 1 1 d .
H4 H 0.0393 0.2559 0.6787 0.026 Uiso 1 1 calc R
C5 C -0.07475(16) 0.32623(13) 0.77613(13) 0.0217(3) Uani 1 1 d .
C6 C -0.08788(15) 0.41129(12) 0.81734(13) 0.0214(3) Uani 1 1 d .
H6 H -0.1567 0.4221 0.8643 0.026 Uiso 1 1 calc R
C7 C -0.00209(15) 0.48168(12) 0.79146(12) 0.0192(3) Uani 1 1 d .
C8 C 0.22907(16) 0.36280(13) 0.60364(13) 0.0233(3) Uani 1 1 d .
C9 C 0.35645(17) 0.34469(15) 0.65936(16) 0.0335(4) Uani 1 1 d .
H9A H 0.3575 0.4083 0.6811 0.05 Uiso 1 1 calc R
H9B H 0.4274 0.3354 0.6104 0.05 Uiso 1 1 calc R
H9C H 0.3656 0.2788 0.7221 0.05 Uiso 1 1 calc R
C10 C 0.23329(19) 0.26039(15) 0.57217(16) 0.0339(4) Uani 1 1 d .
H10A H 0.2412 0.1958 0.6362 0.051 Uiso 1 1 calc R
H10B H 0.307 0.2505 0.5258 0.051 Uiso 1 1 calc R
H10C H 0.1544 0.2695 0.5344 0.051 Uiso 1 1 calc R
C11 C 0.21626(19) 0.46181(15) 0.50077(15) 0.0351(4) Uani 1 1 d .
H11A H 0.1348 0.4721 0.4661 0.053 Uiso 1 1 calc R
H11B H 0.2871 0.4485 0.4529 0.053 Uiso 1 1 calc R
H11C H 0.2187 0.5279 0.5179 0.053 Uiso 1 1 calc R
C12 C -0.16621(16) 0.24653(13) 0.80267(14) 0.0259(4) Uani 1 1 d .
C13 C -0.2356(2) 0.26041(16) 0.70064(16) 0.0390(5) Uani 1 1 d .
H13A H -0.2832 0.3363 0.6714 0.059 Uiso 1 1 calc R
H13B H -0.2951 0.2106 0.717 0.059 Uiso 1 1 calc R
H13C H -0.1727 0.2431 0.6485 0.059 Uiso 1 1 calc R
C14 C -0.08967(19) 0.12779(14) 0.84853(18) 0.0387(5) Uani 1 1 d .
H14A H -0.0287 0.1103 0.7953 0.058 Uiso 1 1 calc R
H14B H -0.1485 0.0774 0.8675 0.058 Uiso 1 1 calc R
H14C H -0.0431 0.1202 0.9119 0.058 Uiso 1 1 calc R
C15 C -0.26713(19) 0.26807(16) 0.88452(17) 0.0391(5) Uani 1 1 d .
H15A H -0.2247 0.2598 0.9501 0.059 Uiso 1 1 calc R
H15B H -0.3229 0.2154 0.8995 0.059 Uiso 1 1 calc R
H15C H -0.3184 0.3428 0.8564 0.059 Uiso 1 1 calc R
C16 C -0.01078(16) 0.56410(12) 0.84878(12) 0.0202(3) Uani 1 1 d .
H16A H -0.076 0.5511 0.9054 0.024 Uiso 1 1 calc R
H16B H 0.0724 0.5509 0.8836 0.024 Uiso 1 1 calc R
N17 N -0.04423(12) 0.68206(10) 0.77995(10) 0.0172(3) Uani 1 1 d .
C18 C -0.03696(15) 0.75310(13) 0.84486(12) 0.0191(3) Uani 1 1 d .
H18A H -0.0591 0.8306 0.7987 0.023 Uiso 1 1 calc R
H18B H 0.0528 0.7382 0.8682 0.023 Uiso 1 1 calc R
C19 C -0.12256(16) 0.73944(13) 0.94252(13) 0.0222(3) Uani 1 1 d .
H19A H -0.2072 0.7298 0.9271 0.027 Uiso 1 1 calc R
H19B H -0.0829 0.6751 1.0024 0.027 Uiso 1 1 calc R
O20 O -0.13468(11) 0.83798(10) 0.96676(10) 0.0279(3) Uani 1 1 d .
C21 C -0.24179(18) 0.85755(16) 1.03281(15) 0.0349(4) Uani 1 1 d .
H21A H -0.2307 0.9132 1.0639 0.042 Uiso 1 1 calc R
H21B H -0.2447 0.7889 1.0918 0.042 Uiso 1 1 calc R
C22 C -0.36651(18) 0.89670(15) 0.97321(15) 0.0329(4) Uani 1 1 d .
H22A H -0.3771 0.8432 0.939 0.039 Uiso 1 1 calc R
H22B H -0.4387 0.9036 1.0228 0.039 Uiso 1 1 calc R
O23 O -0.36611(12) 1.00118(10) 0.89419(11) 0.0323(3) Uani 1 1 d .
C24 C -0.42497(16) 1.01978(14) 0.79639(16) 0.0303(4) Uani 1 1 d .
H24A H -0.4633 1.0989 0.7656 0.036 Uiso 1 1 calc R
H24B H -0.4951 0.9794 0.8098 0.036 Uiso 1 1 calc R
C25 C -0.33359(17) 0.98445(13) 0.71670(14) 0.0267(4) Uani 1 1 d .
H25A H -0.3751 1.0119 0.6461 0.032 Uiso 1 1 calc R
H25B H -0.2564 1.0155 0.7105 0.032 Uiso 1 1 calc R
O26 O -0.29846(10) 0.86808(9) 0.75103(9) 0.0219(2) Uani 1 1 d .
C27 C -0.22828(15) 0.82490(13) 0.67425(13) 0.0216(3) Uani 1 1 d .
H27A H -0.1592 0.8648 0.644 0.026 Uiso 1 1 calc R
H27B H -0.2856 0.8335 0.6158 0.026 Uiso 1 1 calc R
C28 C -0.17164(15) 0.70432(12) 0.72889(13) 0.0198(3) Uani 1 1 d .
H28A H -0.2323 0.6733 0.7838 0.024 Uiso 1 1 calc R
H28B H -0.1625 0.6656 0.676 0.024 Uiso 1 1 calc R
N29 N 0.24799(12) 0.74055(10) 0.72581(10) 0.0189(3) Uani 1 1 d .
C30 C 0.34098(18) 0.51725(15) 0.89182(15) 0.0346(4) Uani 1 1 d .
H30A H 0.2864 0.5403 0.9458 0.052 Uiso 1 1 calc R
H30B H 0.4202 0.4677 0.925 0.052 Uiso 1 1 calc R
H30C H 0.2958 0.4791 0.8595 0.052 Uiso 1 1 calc R
C31 C 0.48589(19) 0.59726(16) 0.68400(17) 0.0387(5) Uani 1 1 d .
H31A H 0.4361 0.5721 0.6419 0.058 Uiso 1 1 calc R
H31B H 0.5569 0.5374 0.7189 0.058 Uiso 1 1 calc R
H31C H 0.5199 0.6596 0.6374 0.058 Uiso 1 1 calc R
C32 C 0.48118(17) 0.69300(15) 0.85996(15) 0.0321(4) Uani 1 1 d .
H32A H 0.5034 0.7606 0.812 0.048 Uiso 1 1 calc R
H32B H 0.5596 0.6376 0.8854 0.048 Uiso 1 1 calc R
H32C H 0.4331 0.708 0.9205 0.048 Uiso 1 1 calc R
C33 C 0.10727(18) 0.96837(14) 0.61059(15) 0.0323(4) Uani 1 1 d .
H33A H 0.1097 0.9516 0.5442 0.048 Uiso 1 1 calc R
H33B H 0.1105 1.0456 0.5946 0.048 Uiso 1 1 calc R
H33C H 0.028 0.9546 0.6487 0.048 Uiso 1 1 calc R
C34 C 0.23693(18) 0.92431(15) 0.81481(14) 0.0296(4) Uani 1 1 d .
H34A H 0.1578 0.9107 0.8533 0.044 Uiso 1 1 calc R
H34B H 0.2365 1.0029 0.7924 0.044 Uiso 1 1 calc R
H34C H 0.3106 0.8831 0.8613 0.044 Uiso 1 1 calc R
C35 C 0.39147(17) 0.91697(15) 0.61408(14) 0.0305(4) Uani 1 1 d .
H35A H 0.4693 0.8799 0.6565 0.046 Uiso 1 1 calc R
H35B H 0.3836 0.9965 0.5925 0.046 Uiso 1 1 calc R
H35C H 0.3961 0.8944 0.5508 0.046 Uiso 1 1 calc R

loop_
_atom_site_aniso_label
_atom_site_aniso_U_11
_atom_site_aniso_U_22
_atom_site_aniso_U_33
_atom_site_aniso_U_23
_atom_site_aniso_U_13
_atom_site_aniso_U_12
Sn1 0.01860(6) 0.01821(6) 0.01707(6) -0.00660(4) 0.00228(4) -0.00562(4)
Si1 0.0179(2) 0.0218(2) 0.0224(2) -0.00172(17) 0.00108(18) -0.00172(17)
Si2 0.0203(2) 0.0183(2) 0.0208(2) -0.00448(17) -0.00212(17) -0.00628(17)
O1 0.0204(6) 0.0183(5) 0.0288(6) -0.0102(5) 0.0066(5) -0.0067(4)
C2 0.0199(8) 0.0157(7) 0.0191(8) -0.0039(6) 0.0013(6) -0.0035(6)
C3 0.0226(8) 0.0159(7) 0.0180(7) -0.0048(6) 0.0023(6) -0.0021(6)
C4 0.0278(9) 0.0158(7) 0.0229(8) -0.0086(6) 0.0017(7) -0.0053(6)
C5 0.0242(8) 0.0177(7) 0.0222(8) -0.0045(6) 0.0026(7) -0.0061(6)
C6 0.0228(8) 0.0190(8) 0.0204(8) -0.0054(6) 0.0051(6) -0.0039(6)
C7 0.0224(8) 0.0151(7) 0.0193(8) -0.0056(6) 0.0015(6) -0.0025(6)
C8 0.0264(9) 0.0191(8) 0.0254(8) -0.0107(6) 0.0083(7) -0.0043(6)
C9 0.0249(9) 0.0319(10) 0.0448(11) -0.0192(8) 0.0061(8) -0.0001(7)
C10 0.0396(11) 0.0303(10) 0.0375(10) -0.0207(8) 0.0148(8) -0.0087(8)
C11 0.0429(11) 0.0294(10) 0.0278(10) -0.0077(8) 0.0153(8) -0.0049(8)
C12 0.0279(9) 0.0188(8) 0.0312(9) -0.0064(7) 0.0047(7) -0.0100(7)
C13 0.0435(12) 0.0370(11) 0.0414(11) -0.0095(9) -0.0015(9) -0.0227(9)
C14 0.0369(11) 0.0210(9) 0.0544(13) -0.0039(8) 0.0028(9) -0.0125(8)
C15 0.0378(11) 0.0341(10) 0.0492(12) -0.0140(9) 0.0180(9) -0.0204(9)
C16 0.0236(8) 0.0184(7) 0.0185(8) -0.0068(6) 0.0035(6) -0.0043(6)
N17 0.0181(7) 0.0170(6) 0.0187(6) -0.0092(5) 0.0020(5) -0.0038(5)
C18 0.0197(8) 0.0200(8) 0.0207(8) -0.0103(6) 0.0011(6) -0.0056(6)
C19 0.0264(9) 0.0216(8) 0.0203(8) -0.0108(6) 0.0013(7) -0.0029(6)
O20 0.0295(7) 0.0309(6) 0.0322(7) -0.0225(5) 0.0054(5) -0.0072(5)
C21 0.0434(11) 0.0375(10) 0.0293(10) -0.0225(8) 0.0103(8) -0.0053(9)
C22 0.0328(10) 0.0314(10) 0.0391(11) -0.0204(8) 0.0181(8) -0.0083(8)
O23 0.0344(7) 0.0273(6) 0.0414(8) -0.0190(6) 0.0066(6) -0.0094(5)
C24 0.0222(9) 0.0239(9) 0.0471(11) -0.0166(8) 0.0024(8) -0.0025(7)
C25 0.0267(9) 0.0195(8) 0.0343(10) -0.0095(7) 0.0005(7) -0.0045(7)
O26 0.0227(6) 0.0184(5) 0.0249(6) -0.0099(5) 0.0043(5) -0.0019(4)
C27 0.0201(8) 0.0244(8) 0.0217(8) -0.0101(6) 0.0012(6) -0.0037(6)
C28 0.0185(8) 0.0218(8) 0.0228(8) -0.0122(6) 0.0018(6) -0.0049(6)
N29 0.0175(7) 0.0188(6) 0.0200(7) -0.0049(5) -0.0003(5) -0.0050(5)
C30 0.0307(10) 0.0300(10) 0.0327(10) 0.0042(8) -0.0060(8) -0.0056(8)
C31 0.0319(10) 0.0367(11) 0.0419(11) -0.0127(9) 0.0102(9) 0.0009(8)
C32 0.0234(9) 0.0368(10) 0.0293(9) -0.0009(8) -0.0063(7) -0.0057(8)
C33 0.0326(10) 0.0191(8) 0.0407(11) -0.0011(7) -0.0127(8) -0.0058(7)
C34 0.0321(10) 0.0281(9) 0.0323(10) -0.0134(7) 0.0007(8) -0.0084(7)
C35 0.0313(10) 0.0333(10) 0.0265(9) -0.0041(7) 0.0017(7) -0.0153(8)

loop_
_atom_type_symbol
_atom_type_description
_atom_type_scat_dispersion_real
_atom_type_scat_dispersion_imag
_atom_type_scat_source
C C 0.0033 0.0016 'International Tables Vol C Tables 4.2.6.8 and 6.1.1.4'
H H 0 0 'International Tables Vol C Tables 4.2.6.8 and 6.1.1.4'
N N 0.0061 0.0033 'International Tables Vol C Tables 4.2.6.8 and 6.1.1.4'
O O 0.0106 0.006 'International Tables Vol C Tables 4.2.6.8 and 6.1.1.4'
Si Si 0.0817 0.0704 'International Tables Vol C Tables 4.2.6.8 and 6.1.1.4'
Sn Sn -0.6537 1.4246 'International Tables Vol C Tables 4.2.6.8 and 6.1.1.4'

loop_
_geom_angle_atom_site_label_1
_geom_angle_atom_site_label_2
_geom_angle_atom_site_label_3
_geom_angle
O1 Sn1 N29 93.78(5)
O1 Sn1 N17 86.55(4)
N29 Sn1 N17 95.62(5)
N29 Si1 C30 114.83(8)
N29 Si1 C31 109.64(8)
C30 Si1 C31 109.76(9)
N29 Si1 C32 112.32(8)
C30 Si1 C32 103.22(8)
C31 Si1 C32 106.61(9)
N29 Si2 C34 113.41(7)
N29 Si2 C35 112.05(8)
C34 Si2 C35 109.73(9)
N29 Si2 C33 111.50(7)
C34 Si2 C33 105.03(9)
C35 Si2 C33 104.53(8)
C2 O1 Sn1 121.33(9)
O1 C2 C7 119.07(14)
O1 C2 C3 121.68(14)
C7 C2 C3 119.22(14)
C4 C3 C2 117.36(14)
C4 C3 C8 121.39(14)
C2 C3 C8 121.25(14)
C3 C4 C5 124.29(15)
C3 C4 H4 117.9
C5 C4 H4 117.9
C6 C5 C4 116.79(15)
C6 C5 C12 123.35(15)
C4 C5 C12 119.86(15)
C5 C6 C7 121.50(15)
C5 C6 H6 119.3
C7 C6 H6 119.3
C6 C7 C2 120.81(15)
C6 C7 C16 119.34(14)
C2 C7 C16 119.56(14)
C3 C8 C9 109.94(14)
C3 C8 C10 112.26(14)
C9 C8 C10 106.85(14)
C3 C8 C11 109.75(13)
C9 C8 C11 110.47(15)
C10 C8 C11 107.51(15)
C8 C9 H9A 109.5
C8 C9 H9B 109.5
H9A C9 H9B 109.5
C8 C9 H9C 109.5
H9A C9 H9C 109.5
H9B C9 H9C 109.5
C8 C10 H10A 109.5
C8 C10 H10B 109.5
H10A C10 H10B 109.5
C8 C10 H10C 109.5
H10A C10 H10C 109.5
H10B C10 H10C 109.5
C8 C11 H11A 109.5
C8 C11 H11B 109.5
H11A C11 H11B 109.5
C8 C11 H11C 109.5
H11A C11 H11C 109.5
H11B C11 H11C 109.5
C15 C12 C5 112.11(15)
C15 C12 C13 108.28(16)
C5 C12 C13 108.91(14)
C15 C12 C14 107.99(15)
C5 C12 C14 109.66(14)
C13 C12 C14 109.86(16)
C12 C13 H13A 109.5
C12 C13 H13B 109.5
H13A C13 H13B 109.5
C12 C13 H13C 109.5
H13A C13 H13C 109.5
H13B C13 H13C 109.5
C12 C14 H14A 109.5
C12 C14 H14B 109.5
H14A C14 H14B 109.5
C12 C14 H14C 109.5
H14A C14 H14C 109.5
H14B C14 H14C 109.5
C12 C15 H15A 109.5
C12 C15 H15B 109.5
H15A C15 H15B 109.5
C12 C15 H15C 109.5
H15A C15 H15C 109.5
H15B C15 H15C 109.5
N17 C16 C7 115.05(12)
N17 C16 H16A 108.5
C7 C16 H16A 108.5
N17 C16 H16B 108.5
C7 C16 H16B 108.5
H16A C16 H16B 107.5
C18 N17 C28 114.40(12)
C18 N17 C16 108.94(11)
C28 N17 C16 109.28(12)
C18 N17 Sn1 109.59(9)
C28 N17 Sn1 107.28(9)
C16 N17 Sn1 107.09(9)
N17 C18 C19 116.05(13)
N17 C18 H18A 108.3
C19 C18 H18A 108.3
N17 C18 H18B 108.3
C19 C18 H18B 108.3
H18A C18 H18B 107.4
O20 C19 C18 104.85(13)
O20 C19 H19A 110.8
C18 C19 H19A 110.8
O20 C19 H19B 110.8
C18 C19 H19B 110.8
H19A C19 H19B 108.9
C19 O20 C21 113.36(13)
O20 C21 C22 112.50(15)
O20 C21 H21A 109.1
C22 C21 H21A 109.1
O20 C21 H21B 109.1
C22 C21 H21B 109.1
H21A C21 H21B 107.8
O23 C22 C21 108.72(15)
O23 C22 H22A 109.9
C21 C22 H22A 109.9
O23 C22 H22B 109.9
C21 C22 H22B 109.9
H22A C22 H22B 108.3
C24 O23 C22 115.79(14)
O23 C24 C25 113.37(14)
O23 C24 H24A 108.9
C25 C24 H24A 108.9
O23 C24 H24B 108.9
C25 C24 H24B 108.9
H24A C24 H24B 107.7
O26 C25 C24 109.02(14)
O26 C25 H25A 109.9
C24 C25 H25A 109.9
O26 C25 H25B 109.9
C24 C25 H25B 109.9
H25A C25 H25B 108.3
C25 O26 C27 113.88(12)
O26 C27 C28 108.13(13)
O26 C27 H27A 110.1
C28 C27 H27A 110.1
O26 C27 H27B 110.1
C28 C27 H27B 110.1
H27A C27 H27B 108.4
N17 C28 C27 114.43(13)
N17 C28 H28A 108.7
C27 C28 H28A 108.7
N17 C28 H28B 108.7
C27 C28 H28B 108.7
H28A C28 H28B 107.6
Si2 N29 Si1 120.31(8)
Si2 N29 Sn1 114.58(6)
Si1 N29 Sn1 121.87(7)
Si1 C30 H30A 109.5
Si1 C30 H30B 109.5
H30A C30 H30B 109.5
Si1 C30 H30C 109.5
H30A C30 H30C 109.5
H30B C30 H30C 109.5
Si1 C31 H31A 109.5
Si1 C31 H31B 109.5
H31A C31 H31B 109.5
Si1 C31 H31C 109.5
H31A C31 H31C 109.5
H31B C31 H31C 109.5
Si1 C32 H32A 109.5
Si1 C32 H32B 109.5
H32A C32 H32B 109.5
Si1 C32 H32C 109.5
H32A C32 H32C 109.5
H32B C32 H32C 109.5
Si2 C33 H33A 109.5
Si2 C33 H33B 109.5
H33A C33 H33B 109.5
Si2 C33 H33C 109.5
H33A C33 H33C 109.5
H33B C33 H33C 109.5
Si2 C34 H34A 109.5
Si2 C34 H34B 109.5
H34A C34 H34B 109.5
Si2 C34 H34C 109.5
H34A C34 H34C 109.5
H34B C34 H34C 109.5
Si2 C35 H35A 109.5
Si2 C35 H35B 109.5
H35A C35 H35B 109.5
Si2 C35 H35C 109.5
H35A C35 H35C 109.5
H35B C35 H35C 109.5

loop_
_geom_bond_atom_site_label_1
_geom_bond_atom_site_label_2
_geom_bond_distance
Sn1 O1 2.0645(10)
Sn1 N29 2.1149(13)
Sn1 N17 2.4188(13)
Si1 N29 1.7424(13)
Si1 C30 1.8736(18)
Si1 C31 1.874(2)
Si1 C32 1.8811(19)
Si2 N29 1.7387(13)
Si2 C34 1.8707(18)
Si2 C35 1.8775(18)
Si2 C33 1.8789(17)
O1 C2 1.3560(18)
C2 C7 1.403(2)
C2 C3 1.422(2)
C3 C4 1.396(2)
C3 C8 1.537(2)
C4 C5 1.403(2)
C4 H4 0.95
C5 C6 1.385(2)
C5 C12 1.537(2)
C6 C7 1.399(2)
C6 H6 0.95
C7 C16 1.511(2)
C8 C9 1.537(3)
C8 C10 1.537(2)
C8 C11 1.541(2)
C9 H9A 0.98
C9 H9B 0.98
C9 H9C 0.98
C10 H10A 0.98
C10 H10B 0.98
C10 H10C 0.98
C11 H11A 0.98
C11 H11B 0.98
C11 H11C 0.98
C12 C15 1.531(3)
C12 C13 1.538(3)
C12 C14 1.540(2)
C13 H13A 0.98
C13 H13B 0.98
C13 H13C 0.98
C14 H14A 0.98
C14 H14B 0.98
C14 H14C 0.98
C15 H15A 0.98
C15 H15B 0.98
C15 H15C 0.98
C16 N17 1.5010(19)
C16 H16A 0.99
C16 H16B 0.99
N17 C18 1.4918(19)
N17 C28 1.4972(19)
C18 C19 1.523(2)
C18 H18A 0.99
C18 H18B 0.99
C19 O20 1.4209(19)
C19 H19A 0.99
C19 H19B 0.99
O20 C21 1.427(2)
C21 C22 1.504(3)
C21 H21A 0.99
C21 H21B 0.99
C22 O23 1.434(2)
C22 H22A 0.99
C22 H22B 0.99
O23 C24 1.416(2)
C24 C25 1.511(2)
C24 H24A 0.99
C24 H24B 0.99
C25 O26 1.4206(19)
C25 H25A 0.99
C25 H25B 0.99
O26 C27 1.4241(19)
C27 C28 1.517(2)
C27 H27A 0.99
C27 H27B 0.99
C28 H28A 0.99
C28 H28B 0.99
C30 H30A 0.98
C30 H30B 0.98
C30 H30C 0.98
C31 H31A 0.98
C31 H31B 0.98
C31 H31C 0.98
C32 H32A 0.98
C32 H32B 0.98
C32 H32C 0.98
C33 H33A 0.98
C33 H33B 0.98
C33 H33C 0.98
C34 H34A 0.98
C34 H34B 0.98
C34 H34C 0.98
C35 H35A 0.98
C35 H35B 0.98
C35 H35C 0.98

loop_
_geom_torsion_atom_site_label_1
_geom_torsion_atom_site_label_2
_geom_torsion_atom_site_label_3
_geom_torsion_atom_site_label_4
_geom_torsion
N29 Sn1 O1 C2 142.48(12)
N17 Sn1 O1 C2 47.07(11)
Sn1 O1 C2 C7 -55.16(17)
Sn1 O1 C2 C3 127.10(13)
O1 C2 C3 C4 179.66(14)
C7 C2 C3 C4 1.9(2)
O1 C2 C3 C8 0.1(2)
C7 C2 C3 C8 -177.61(14)
C2 C3 C4 C5 -0.6(2)
C8 C3 C4 C5 178.98(15)
C3 C4 C5 C6 -0.4(2)
C3 C4 C5 C12 179.87(15)
C4 C5 C6 C7 0.0(2)
C12 C5 C6 C7 179.71(15)
C5 C6 C7 C2 1.4(2)
C5 C6 C7 C16 -172.47(14)
O1 C2 C7 C6 179.82(14)
C3 C2 C7 C6 -2.4(2)
O1 C2 C7 C16 -6.3(2)
C3 C2 C7 C16 171.49(13)
C4 C3 C8 C9 -121.32(16)
C2 C3 C8 C9 58.19(19)
C4 C3 C8 C10 -2.5(2)
C2 C3 C8 C10 176.99(15)
C4 C3 C8 C11 116.98(17)
C2 C3 C8 C11 -63.5(2)
C6 C5 C12 C15 -3.5(2)
C4 C5 C12 C15 176.15(15)
C6 C5 C12 C13 116.26(18)
C4 C5 C12 C13 -64.0(2)
C6 C5 C12 C14 -123.49(18)
C4 C5 C12 C14 56.2(2)
C6 C7 C16 N17 -116.33(16)
C2 C7 C16 N17 69.72(18)
C7 C16 N17 C18 -174.59(13)
C7 C16 N17 C28 59.76(17)
C7 C16 N17 Sn1 -56.14(14)
O1 Sn1 N17 C18 124.93(9)
N29 Sn1 N17 C18 31.46(9)
O1 Sn1 N17 C28 -110.32(9)
N29 Sn1 N17 C28 156.21(9)
O1 Sn1 N17 C16 6.90(9)
N29 Sn1 N17 C16 -86.57(9)
C28 N17 C18 C19 64.48(17)
C16 N17 C18 C19 -58.13(16)
Sn1 N17 C18 C19 -175.00(10)
N17 C18 C19 O20 -159.36(12)
C18 C19 O20 C21 160.86(13)
C19 O20 C21 C22 -75.55(19)
O20 C21 C22 O23 -64.11(19)
C21 C22 O23 C24 142.61(15)
C22 O23 C24 C25 -90.32(18)
O23 C24 C25 O26 70.29(18)
C24 C25 O26 C27 170.84(13)
C25 O26 C27 C28 167.26(13)
C18 N17 C28 C27 46.41(18)
C16 N17 C28 C27 168.85(13)
Sn1 N17 C28 C27 -75.37(13)
O26 C27 C28 N17 -87.01(16)
C34 Si2 N29 Si1 -71.05(11)
C35 Si2 N29 Si1 53.86(11)
C33 Si2 N29 Si1 170.64(9)
C34 Si2 N29 Sn1 128.92(8)
C35 Si2 N29 Sn1 -106.17(8)
C33 Si2 N29 Sn1 10.61(11)
C30 Si1 N29 Si2 140.17(10)
C31 Si1 N29 Si2 -95.72(11)
C32 Si1 N29 Si2 22.62(12)
C30 Si1 N29 Sn1 -61.28(11)
C31 Si1 N29 Sn1 62.83(11)
C32 Si1 N29 Sn1 -178.83(8)
O1 Sn1 N29 Si2 172.96(7)
N17 Sn1 N29 Si2 -100.14(7)
O1 Sn1 N29 Si1 13.28(8)
N17 Sn1 N29 Si1 100.17(8)
